data_4319086
loop_
_publ_author_name
'Colin G. Barry'
'Elizabeth C. Turney'
'Cynthia S. Day'
'Gilda Saluta'
'Gregory L. Kucera'
'Ulrich Bierbach'

_publ_section_title
;
 Thermally Inert Metal Ammines as Light-Inducible DNA-Targeted Agents.
 Synthesis, Photochemistry, and Photobiology of a Prototypical
 Rhodium(III)-Intercalator Conjugate
;
_journal_name_full 'Inorganic Chemistry'
_journal_page_first 7159
_journal_page_last 7169
_journal_paper_doi 10.1021/ic025744n
_journal_volume 41
_journal_year 2002
_chemical_formula_sum 'C23 H40 F12 N9 O13 Rh S5'
_chemical_formula_weight 1141.85
_chemical_name_systematic
; 
 ? 
;
_space_group_IT_number 2
_symmetry_cell_setting triclinic
_symmetry_space_group_name_Hall '-P 1'
_symmetry_space_group_name_H-M 'P -1'
_atom_sites_solution_hydrogens geom
_atom_sites_solution_primary direct
_atom_sites_solution_secondary difmap
_audit_creation_method SHELXL-PC
_cell_angle_alpha 108.658(7)
_cell_angle_beta 97.767(7)
_cell_angle_gamma 97.660(7)
_cell_formula_units_Z 2
_cell_length_a 12.0876(10)
_cell_length_b 12.3137(10)
_cell_length_c 15.6749(12)
_cell_measurement_reflns_used 51
_cell_measurement_temperature 223(2)
_cell_measurement_theta_max 12.48
_cell_measurement_theta_min 2.62
_cell_volume 2151.1(3)
_computing_cell_refinement 'Bruker XSCANS'
_computing_data_collection 'Bruker XSCANS'
_computing_data_reduction 'Bruker SHELXTL-PC'
_computing_molecular_graphics 'Bruker SHELXTL-PC'
_computing_publication_material 'Bruker SHELXTL-PC'
_computing_structure_refinement 'Bruker SHELXTL-PC'
_computing_structure_solution 'Bruker SHELXTL-PC'
_diffrn_ambient_temperature 223(2)
_diffrn_measured_fraction_theta_full 0.944
_diffrn_measured_fraction_theta_max 0.944
_diffrn_measurement_device_type 'Bruker P4'
_diffrn_measurement_method '\w scans'
_diffrn_radiation_monochromator graphite
_diffrn_radiation_source 'normal-focus sealed tube'
_diffrn_radiation_type MoK\a
_diffrn_radiation_wavelength 0.71073
_diffrn_reflns_av_R_equivalents 0.0302
_diffrn_reflns_av_sigmaI/netI 0.0518
_diffrn_reflns_limit_h_max 1
_diffrn_reflns_limit_h_min -15
_diffrn_reflns_limit_k_max 15
_diffrn_reflns_limit_k_min -14
_diffrn_reflns_limit_l_max 20
_diffrn_reflns_limit_l_min -20
_diffrn_reflns_number 10630
_diffrn_reflns_theta_full 27.50
_diffrn_reflns_theta_max 27.50
_diffrn_reflns_theta_min 1.78
_diffrn_standards_decay_% 0
_diffrn_standards_interval_count 297
_diffrn_standards_number 3
_exptl_absorpt_coefficient_mu 0.758
_exptl_absorpt_correction_T_max 0.9521
_exptl_absorpt_correction_T_min 0.7841
_exptl_absorpt_correction_type integration
_exptl_crystal_colour yellow
_exptl_crystal_density_diffrn 1.763
_exptl_crystal_density_method 'not measured'
_exptl_crystal_description plate
_exptl_crystal_F_000 1156
_exptl_crystal_size_max 0.36
_exptl_crystal_size_mid 0.34
_exptl_crystal_size_min 0.05
_refine_diff_density_max 0.915
_refine_diff_density_min -0.473
_refine_diff_density_rms 0.084
_refine_ls_extinction_method none
_refine_ls_goodness_of_fit_ref 1.010
_refine_ls_hydrogen_treatment mixed
_refine_ls_matrix_type full
_refine_ls_number_parameters 638
_refine_ls_number_reflns 9321
_refine_ls_number_restraints 0
_refine_ls_restrained_S_all 1.010
_refine_ls_R_factor_all 0.0673
_refine_ls_R_factor_gt 0.0431
_refine_ls_shift/su_max 0.000
_refine_ls_shift/su_mean 0.000
_refine_ls_structure_factor_coef Fsqd
_refine_ls_weighting_details 'calc w=1/[\s^2^(Fo^2^)+(0.0406P)^2^+2.0781P] where P=(Fo^2^+2Fc^2^)/3'
_refine_ls_weighting_scheme calc
_refine_ls_wR_factor_gt 0.0884
_refine_ls_wR_factor_ref 0.0979
_reflns_number_gt 7116
_reflns_number_total 9321
_reflns_threshold_expression >2sigma(I)
_cod_data_source_file ic025744n_s1_3.cif
_cod_data_source_block c:\userdata\xray\ubb2\ubb2-1
_cod_depositor_comments
;
The following automatic conversions were performed:

'_symmetry_cell_setting' value 'Triclinic' changed to 'triclinic'
according to the built-in table from CIF Core dictionary named
'cif_core.dic' version 2.4.1 from 2010-06-29.

Automatic conversion script
Id: cif_fix_values 1646 2011-03-28 12:23:43Z adriana 
;
_cod_database_code 4319086

loop_
_symmetry_equiv_pos_as_xyz
'x, y, z'
'-x, -y, -z'

loop_
_atom_site_label
_atom_site_type_symbol
_atom_site_fract_x
_atom_site_fract_y
_atom_site_fract_z
_atom_site_U_iso_or_equiv
_atom_site_adp_type
_atom_site_occupancy
_atom_site_symmetry_multiplicity
_atom_site_calc_flag
_atom_site_refinement_flags
_atom_site_disorder_assembly
_atom_site_disorder_group
Rh1 Rh 0.02899(2) 0.41369(2) 0.213619(18) 0.01986(7) Uani 1 1 d . . .
S1 S 0.22569(7) 0.45496(8) 0.27192(6) 0.02667(19) Uani 1 1 d . . .
N1 N 0.2665(3) 0.0033(3) 0.5734(2) 0.0431(9) Uani 1 1 d . . .
H1N H 0.267(4) -0.012(4) 0.619(3) 0.046(13) Uiso 1 1 d . . .
N2 N 0.2500(3) 0.0721(3) 0.3334(2) 0.0374(8) Uani 1 1 d . . .
H2N H 0.203(4) 0.034(4) 0.296(3) 0.041(14) Uiso 1 1 d . . .
N3 N 0.2814(2) 0.2478(3) 0.1850(2) 0.0260(6) Uani 1 1 d . . .
N4 N 0.3976(2) 0.4139(3) 0.1874(2) 0.0298(7) Uani 1 1 d . . .
N5 N -0.1447(3) 0.4049(4) 0.1704(3) 0.0310(7) Uani 1 1 d . . .
H5N1 H -0.174(5) 0.366(5) 0.112(4) 0.073(18) Uiso 1 1 d . . .
H5N2 H -0.157(4) 0.471(5) 0.180(4) 0.063(18) Uiso 1 1 d . . .
H5N3 H -0.186(5) 0.363(5) 0.187(4) 0.065(17) Uiso 1 1 d . . .
N6 N 0.0625(3) 0.4882(3) 0.1169(3) 0.0302(7) Uani 1 1 d . . .
H6N1 H 0.090(5) 0.446(5) 0.079(4) 0.066(18) Uiso 1 1 d . . .
H6N2 H 0.108(4) 0.546(5) 0.144(4) 0.057(17) Uiso 1 1 d . . .
H6N3 H 0.005(5) 0.505(5) 0.091(3) 0.062(16) Uiso 1 1 d . . .
N7 N 0.0188(3) 0.2527(3) 0.1141(2) 0.0276(7) Uani 1 1 d . . .
H7N1 H 0.087(4) 0.245(4) 0.094(3) 0.054(14) Uiso 1 1 d . . .
H7N2 H -0.035(4) 0.237(4) 0.063(3) 0.058(15) Uiso 1 1 d . . .
H7N3 H -0.001(3) 0.194(4) 0.128(3) 0.029(11) Uiso 1 1 d . . .
N8 N -0.0120(3) 0.3380(3) 0.3092(2) 0.0292(7) Uani 1 1 d . . .
H8N1 H -0.067(4) 0.364(4) 0.337(3) 0.053(14) Uiso 1 1 d . . .
H8N2 H 0.045(4) 0.348(4) 0.356(3) 0.041(12) Uiso 1 1 d . . .
H8N3 H -0.038(5) 0.264(6) 0.287(4) 0.09(2) Uiso 1 1 d . . .
N9 N 0.0365(3) 0.5766(3) 0.3103(3) 0.0348(8) Uani 1 1 d . . .
H9N1 H 0.087(4) 0.588(4) 0.358(3) 0.049(14) Uiso 1 1 d . . .
H9N2 H -0.036(5) 0.580(5) 0.324(4) 0.078(18) Uiso 1 1 d . . .
H9N3 H 0.053(4) 0.636(5) 0.290(3) 0.060(16) Uiso 1 1 d . . .
C1 C 0.2618(3) 0.0485(3) 0.4106(2) 0.0300(8) Uani 1 1 d . . .
C2 C 0.1694(3) -0.0290(3) 0.4219(2) 0.0298(8) Uani 1 1 d . . .
C3 C 0.0688(4) -0.0819(3) 0.3550(3) 0.0356(9) Uani 1 1 d . . .
H3 H 0.0629 -0.0694 0.2986 0.043 Uiso 1 1 calc R . .
C4 C -0.0202(4) -0.1505(3) 0.3697(3) 0.0381(9) Uani 1 1 d . . .
H4 H -0.0861 -0.1840 0.3243 0.046 Uiso 1 1 calc R . .
C5 C -0.0117(4) -0.1702(4) 0.4536(3) 0.0418(10) Uani 1 1 d . . .
H5 H -0.0726 -0.2170 0.4644 0.050 Uiso 1 1 calc R . .
C6 C 0.0838(4) -0.1222(4) 0.5196(3) 0.0435(11) Uani 1 1 d . . .
H6 H 0.0889 -0.1368 0.5752 0.052 Uiso 1 1 calc R . .
C7 C 0.1746(4) -0.0509(3) 0.5049(3) 0.0349(9) Uani 1 1 d . . .
C8 C 0.3589(4) 0.0715(4) 0.5643(3) 0.0380(9) Uani 1 1 d . . .
C9 C 0.4529(4) 0.1171(4) 0.6369(3) 0.0502(12) Uani 1 1 d . . .
H9 H 0.4491 0.1043 0.6925 0.060 Uiso 1 1 calc R . .
C10 C 0.5493(4) 0.1795(4) 0.6276(3) 0.0474(11) Uani 1 1 d . . .
H10 H 0.6115 0.2099 0.6768 0.057 Uiso 1 1 calc R . .
C11 C 0.5559(4) 0.1985(4) 0.5447(3) 0.0465(11) Uani 1 1 d . . .
H11 H 0.6232 0.2403 0.5381 0.056 Uiso 1 1 calc R . .
C12 C 0.4653(4) 0.1565(4) 0.4738(3) 0.0427(10) Uani 1 1 d . . .
H12 H 0.4718 0.1684 0.4182 0.051 Uiso 1 1 calc R . .
C13 C 0.3606(3) 0.0950(3) 0.4819(2) 0.0315(8) Uani 1 1 d . . .
C14 C 0.3104(3) 0.1634(3) 0.3072(3) 0.0324(8) Uani 1 1 d . . .
H14A H 0.3732 0.1365 0.2780 0.039 Uiso 1 1 calc R . .
H14B H 0.3416 0.2331 0.3614 0.039 Uiso 1 1 calc R . .
C15 C 0.2251(3) 0.1915(3) 0.2405(3) 0.0328(8) Uani 1 1 d . . .
H15A H 0.1740 0.1192 0.2002 0.039 Uiso 1 1 calc R . .
H15B H 0.1790 0.2431 0.2748 0.039 Uiso 1 1 calc R . .
C16 C 0.3058(3) 0.3649(3) 0.2087(2) 0.0230(7) Uani 1 1 d . . .
C17 C 0.3108(4) 0.1680(3) 0.1032(3) 0.0388(9) Uani 1 1 d . . .
H17A H 0.3476 0.2127 0.0705 0.058 Uiso 1 1 calc R . .
H17B H 0.2423 0.1168 0.0637 0.058 Uiso 1 1 calc R . .
H17C H 0.3621 0.1217 0.1213 0.058 Uiso 1 1 calc R . .
C18 C 0.4105(4) 0.5307(4) 0.1809(3) 0.0482(11) Uani 1 1 d . . .
H18A H 0.3394 0.5586 0.1857 0.072 Uiso 1 1 calc R . .
H18B H 0.4306 0.5276 0.1224 0.072 Uiso 1 1 calc R . .
H18C H 0.4700 0.5834 0.2303 0.072 Uiso 1 1 calc R . .
C19 C 0.5016(3) 0.3633(4) 0.1813(3) 0.0435(10) Uani 1 1 d . . .
H19A H 0.4871 0.2862 0.1860 0.065 Uiso 0.80(5) 1 calc PR . .
H19B H 0.5625 0.4130 0.2308 0.065 Uiso 0.80(5) 1 calc PR . .
H19C H 0.5237 0.3572 0.1229 0.065 Uiso 0.80(5) 1 calc PR . .
H19D H 0.5618 0.4181 0.1738 0.065 Uiso 0.20(5) 1 calc PR . .
H19E H 0.4863 0.2913 0.1290 0.065 Uiso 0.20(5) 1 calc PR . .
H19F H 0.5252 0.3471 0.2369 0.065 Uiso 0.20(5) 1 calc PR . .
S2 S 0.17728(8) 0.78211(8) 0.12172(6) 0.0302(2) Uani 1 1 d . . .
O1 O 0.1380(3) 0.8915(3) 0.1397(2) 0.0520(8) Uani 1 1 d . . .
O2 O 0.1259(2) 0.6962(2) 0.03388(18) 0.0410(7) Uani 1 1 d . . .
O3 O 0.1850(3) 0.7383(3) 0.19627(19) 0.0446(7) Uani 1 1 d . . .
C20 C 0.3236(4) 0.8193(5) 0.1112(4) 0.0502(12) Uani 1 1 d . . .
F1 F 0.3762(3) 0.7333(3) 0.1044(3) 0.0962(13) Uani 1 1 d . . .
F2 F 0.3796(3) 0.9078(3) 0.1853(3) 0.0932(12) Uani 1 1 d . . .
F3 F 0.3301(3) 0.8518(4) 0.0406(3) 0.0932(12) Uani 1 1 d . . .
S3 S 0.31703(8) 0.86503(8) 0.75672(6) 0.0306(2) Uani 1 1 d . . .
O4 O 0.2763(3) 0.7572(3) 0.7668(2) 0.0586(9) Uani 1 1 d . . .
O5 O 0.4174(3) 0.8697(3) 0.7187(2) 0.0565(9) Uani 1 1 d . . .
O6 O 0.2305(3) 0.9178(3) 0.7218(2) 0.0640(10) Uani 1 1 d . . .
C21 C 0.3629(4) 0.9642(4) 0.8735(3) 0.0494(12) Uani 1 1 d . . .
F4 F 0.4005(3) 1.0708(3) 0.8760(3) 0.1089(15) Uani 1 1 d . . .
F5 F 0.2783(3) 0.9675(3) 0.91872(18) 0.0765(10) Uani 1 1 d . . .
F6 F 0.4443(3) 0.9277(4) 0.9160(2) 0.0935(13) Uani 1 1 d . . .
S4 S 0.17499(8) 0.30040(8) -0.09704(7) 0.0307(2) Uani 1 1 d . . .
O7 O 0.1100(3) 0.3665(3) -0.1371(2) 0.0503(8) Uani 1 1 d . . .
O8 O 0.1548(3) 0.1786(3) -0.1486(3) 0.0611(9) Uani 1 1 d . . .
O9 O 0.1836(3) 0.3282(3) -0.0002(2) 0.0525(8) Uani 1 1 d . . .
C22 C 0.3180(4) 0.3516(5) -0.1086(3) 0.0492(11) Uani 1 1 d . . .
F7 F 0.3954(2) 0.3128(3) -0.0643(3) 0.0820(10) Uani 1 1 d . . .
F8 F 0.3456(3) 0.4675(3) -0.0716(3) 0.0861(11) Uani 1 1 d . . .
F9 F 0.3287(3) 0.3235(4) -0.1937(2) 0.1066(14) Uani 1 1 d . . .
S5 S 0.19203(8) 0.46879(10) 0.53061(7) 0.0357(2) Uani 1 1 d . . .
O10 O 0.1628(2) 0.3512(3) 0.46669(19) 0.0440(7) Uani 1 1 d . . .
O11 O 0.1698(3) 0.4822(3) 0.6212(2) 0.0543(9) Uani 1 1 d . . .
O12 O 0.1570(3) 0.5539(3) 0.4944(2) 0.0552(8) Uani 1 1 d . . .
C23 C 0.3465(4) 0.4986(4) 0.5479(3) 0.0413(10) Uani 1 1 d . . .
F10 F 0.3903(2) 0.6078(3) 0.5981(2) 0.0728(9) Uani 1 1 d . . .
F11 F 0.3807(2) 0.4770(3) 0.46869(18) 0.0699(9) Uani 1 1 d . . .
F12 F 0.3914(2) 0.4329(3) 0.5897(2) 0.0717(9) Uani 1 1 d . . .
O1W O 0.0344(3) 0.9437(3) 0.8121(3) 0.0685(11) Uani 1 1 d . . .
H1W1 H 0.0204 1.0218 0.8360 0.082 Uiso 1 1 d . . .
H1W2 H 0.1133 0.9401 0.8027 0.082 Uiso 0.74(10) 1 d P . .
H1W3 H 0.1064 0.9382 0.7622 0.082 Uiso 0.26(10) 1 d P . .

loop_
_atom_site_aniso_label
_atom_site_aniso_U_11
_atom_site_aniso_U_22
_atom_site_aniso_U_33
_atom_site_aniso_U_23
_atom_site_aniso_U_13
_atom_site_aniso_U_12
Rh1 0.01830(13) 0.02159(14) 0.02318(13) 0.01056(10) 0.00666(10) 0.00560(10)
S1 0.0211(4) 0.0268(5) 0.0291(4) 0.0050(3) 0.0056(3) 0.0052(3)
N1 0.058(2) 0.052(2) 0.0257(17) 0.0230(16) 0.0057(17) 0.0089(19)
N2 0.046(2) 0.036(2) 0.0275(17) 0.0171(15) -0.0002(16) -0.0081(17)
N3 0.0281(16) 0.0262(16) 0.0308(15) 0.0150(12) 0.0114(13) 0.0109(13)
N4 0.0193(15) 0.0341(17) 0.0418(18) 0.0186(14) 0.0095(13) 0.0070(13)
N5 0.0207(16) 0.040(2) 0.039(2) 0.0224(17) 0.0062(14) 0.0053(15)
N6 0.0290(19) 0.031(2) 0.039(2) 0.0203(16) 0.0117(16) 0.0102(16)
N7 0.0280(18) 0.0252(17) 0.0301(17) 0.0117(13) 0.0021(14) 0.0050(14)
N8 0.0248(17) 0.041(2) 0.0269(16) 0.0183(15) 0.0061(14) 0.0041(15)
N9 0.032(2) 0.0327(19) 0.038(2) 0.0057(15) 0.0114(17) 0.0112(16)
C1 0.042(2) 0.0255(19) 0.0269(18) 0.0102(14) 0.0120(16) 0.0130(16)
C2 0.041(2) 0.0242(18) 0.0287(18) 0.0118(14) 0.0115(16) 0.0108(16)
C3 0.045(2) 0.037(2) 0.0309(19) 0.0155(16) 0.0124(17) 0.0111(18)
C4 0.045(2) 0.032(2) 0.039(2) 0.0115(17) 0.0155(19) 0.0069(18)
C5 0.056(3) 0.030(2) 0.044(2) 0.0142(18) 0.023(2) 0.0033(19)
C6 0.065(3) 0.039(2) 0.036(2) 0.0208(18) 0.022(2) 0.009(2)
C7 0.048(2) 0.033(2) 0.031(2) 0.0162(16) 0.0146(18) 0.0120(18)
C8 0.048(3) 0.039(2) 0.032(2) 0.0155(17) 0.0080(18) 0.0154(19)
C9 0.064(3) 0.052(3) 0.037(2) 0.022(2) -0.001(2) 0.011(2)
C10 0.049(3) 0.048(3) 0.039(2) 0.012(2) -0.007(2) 0.012(2)
C11 0.038(2) 0.050(3) 0.050(3) 0.018(2) 0.004(2) 0.007(2)
C12 0.043(2) 0.051(3) 0.040(2) 0.023(2) 0.0107(19) 0.012(2)
C13 0.040(2) 0.031(2) 0.0266(18) 0.0125(15) 0.0077(16) 0.0094(17)
C14 0.037(2) 0.032(2) 0.033(2) 0.0169(16) 0.0071(17) 0.0050(17)
C15 0.0276(19) 0.032(2) 0.051(2) 0.0272(18) 0.0112(17) 0.0083(16)
C16 0.0233(17) 0.0270(18) 0.0202(15) 0.0103(13) 0.0019(13) 0.0061(14)
C17 0.048(2) 0.033(2) 0.040(2) 0.0116(17) 0.0140(19) 0.0180(19)
C18 0.041(2) 0.039(2) 0.077(3) 0.032(2) 0.024(2) 0.006(2)
C19 0.022(2) 0.058(3) 0.059(3) 0.026(2) 0.0140(19) 0.0124(19)
S2 0.0322(5) 0.0272(5) 0.0286(4) 0.0106(4) 0.0000(4) 0.0004(4)
O1 0.060(2) 0.0347(17) 0.064(2) 0.0170(15) 0.0128(17) 0.0160(15)
O2 0.0434(17) 0.0422(17) 0.0291(14) 0.0094(12) -0.0033(12) -0.0019(13)
O3 0.0528(19) 0.0467(18) 0.0337(15) 0.0216(13) -0.0006(13) -0.0032(15)
C20 0.034(2) 0.060(3) 0.066(3) 0.038(3) 0.004(2) 0.002(2)
F1 0.058(2) 0.093(3) 0.181(4) 0.080(3) 0.055(2) 0.0441(19)
F2 0.055(2) 0.083(2) 0.105(3) 0.011(2) -0.0175(19) -0.0267(18)
F3 0.067(2) 0.139(3) 0.106(3) 0.090(3) 0.027(2) 0.002(2)
S3 0.0326(5) 0.0339(5) 0.0285(5) 0.0136(4) 0.0099(4) 0.0051(4)
O4 0.058(2) 0.0435(19) 0.075(2) 0.0246(17) 0.0219(18) -0.0058(16)
O5 0.055(2) 0.057(2) 0.062(2) 0.0166(16) 0.0378(17) 0.0053(16)
O6 0.065(2) 0.102(3) 0.0458(19) 0.042(2) 0.0136(17) 0.042(2)
C21 0.035(2) 0.061(3) 0.042(2) 0.002(2) 0.0039(19) 0.016(2)
F4 0.093(3) 0.050(2) 0.139(4) -0.023(2) 0.027(3) -0.0052(19)
F5 0.0633(19) 0.130(3) 0.0363(15) 0.0134(16) 0.0193(14) 0.048(2)
F6 0.0532(19) 0.161(4) 0.0479(18) 0.008(2) -0.0114(15) 0.051(2)
S4 0.0253(5) 0.0327(5) 0.0417(5) 0.0190(4) 0.0122(4) 0.0099(4)
O7 0.0390(17) 0.054(2) 0.074(2) 0.0393(17) 0.0112(16) 0.0201(15)
O8 0.059(2) 0.0343(18) 0.082(3) 0.0123(17) 0.0111(19) 0.0053(16)
O9 0.0485(19) 0.077(2) 0.0445(18) 0.0278(17) 0.0219(15) 0.0249(17)
C22 0.033(2) 0.062(3) 0.065(3) 0.033(3) 0.021(2) 0.012(2)
F7 0.0328(16) 0.100(3) 0.129(3) 0.055(2) 0.0189(18) 0.0255(16)
F8 0.061(2) 0.061(2) 0.133(3) 0.042(2) 0.012(2) -0.0129(17)
F9 0.076(2) 0.169(4) 0.071(2) 0.032(2) 0.048(2) -0.003(2)
S5 0.0252(5) 0.0498(6) 0.0305(5) 0.0100(4) 0.0097(4) 0.0063(4)
O10 0.0402(17) 0.0489(18) 0.0345(15) 0.0099(13) 0.0046(13) -0.0062(14)
O11 0.0417(18) 0.082(2) 0.0369(16) 0.0136(16) 0.0187(14) 0.0073(17)
O12 0.051(2) 0.062(2) 0.057(2) 0.0221(17) 0.0086(16) 0.0266(17)
C23 0.030(2) 0.049(3) 0.036(2) 0.0048(19) 0.0072(17) 0.0029(19)
F10 0.0503(18) 0.066(2) 0.072(2) -0.0057(16) 0.0065(15) -0.0134(15)
F11 0.0309(14) 0.124(3) 0.0403(15) 0.0101(16) 0.0144(12) 0.0020(16)
F12 0.0488(17) 0.097(2) 0.079(2) 0.0387(19) 0.0033(15) 0.0333(17)
O1W 0.0332(18) 0.0373(18) 0.137(4) 0.039(2) 0.006(2) 0.0030(14)

loop_
_atom_type_symbol
_atom_type_description
_atom_type_scat_dispersion_real
_atom_type_scat_dispersion_imag
_atom_type_scat_source
C C 0.0033 0.0016 'International Tables Vol C Tables 4.2.6.8 and 6.1.1.4'
H H 0.0000 0.0000 'International Tables Vol C Tables 4.2.6.8 and 6.1.1.4'
N N 0.0061 0.0033 'International Tables Vol C Tables 4.2.6.8 and 6.1.1.4'
O O 0.0106 0.0060 'International Tables Vol C Tables 4.2.6.8 and 6.1.1.4'
F F 0.0171 0.0103 'International Tables Vol C Tables 4.2.6.8 and 6.1.1.4'
S S 0.1246 0.1234 'International Tables Vol C Tables 4.2.6.8 and 6.1.1.4'
Rh Rh -1.1178 0.9187 'International Tables Vol C Tables 4.2.6.8 and 6.1.1.4'

loop_
_exptl_crystal_face_perp_dist
1.00
0.00
-1.00
0.0400
-1.00
0.00
1.00
0.0400
0.00
-1.00
0.00
0.1700
0.00
1.00
0.00
0.1700
1.00
-1.00
0.00
0.1800
-1.00
1.00
0.00
0.1800

loop_
_geom_angle_atom_site_label_1
_geom_angle_atom_site_label_2
_geom_angle_atom_site_label_3
_geom_angle
_geom_angle_site_symmetry_1
_geom_angle_site_symmetry_3
_geom_angle_publ_flag
N6 Rh1 N7 87.65(15) . . ?
N6 Rh1 N9 91.01(16) . . ?
N7 Rh1 N9 178.23(16) . . ?
N6 Rh1 N8 177.60(16) . . ?
N7 Rh1 N8 92.24(15) . . ?
N9 Rh1 N8 89.05(16) . . ?
N6 Rh1 N5 88.76(15) . . ?
N7 Rh1 N5 89.51(15) . . ?
N9 Rh1 N5 89.31(16) . . ?
N8 Rh1 N5 88.84(14) . . ?
N6 Rh1 S1 88.34(11) . . ?
N7 Rh1 S1 98.75(10) . . ?
N9 Rh1 S1 82.36(11) . . ?
N8 Rh1 S1 94.05(10) . . ?
N5 Rh1 S1 171.13(12) . . ?
C16 S1 Rh1 116.29(12) . . ?
C8 N1 C7 123.7(3) . . ?
C8 N1 H1N 120(3) . . ?
C7 N1 H1N 116(3) . . ?
C1 N2 C14 132.2(4) . . ?
C1 N2 H2N 117(4) . . ?
C14 N2 H2N 111(4) . . ?
C16 N3 C15 121.9(3) . . ?
C16 N3 C17 123.0(3) . . ?
C15 N3 C17 115.1(3) . . ?
C16 N4 C18 122.6(3) . . ?
C16 N4 C19 122.9(3) . . ?
C18 N4 C19 113.9(3) . . ?
Rh1 N5 H5N1 118(4) . . ?
Rh1 N5 H5N2 109(4) . . ?
H5N1 N5 H5N2 105(5) . . ?
Rh1 N5 H5N3 115(4) . . ?
H5N1 N5 H5N3 92(5) . . ?
H5N2 N5 H5N3 117(5) . . ?
Rh1 N6 H6N1 110(4) . . ?
Rh1 N6 H6N2 105(4) . . ?
H6N1 N6 H6N2 109(5) . . ?
Rh1 N6 H6N3 114(3) . . ?
H6N1 N6 H6N3 109(5) . . ?
H6N2 N6 H6N3 110(5) . . ?
Rh1 N7 H7N1 112(3) . . ?
Rh1 N7 H7N2 114(3) . . ?
H7N1 N7 H7N2 107(4) . . ?
Rh1 N7 H7N3 117(3) . . ?
H7N1 N7 H7N3 107(4) . . ?
H7N2 N7 H7N3 99(4) . . ?
Rh1 N8 H8N1 115(3) . . ?
Rh1 N8 H8N2 116(3) . . ?
H8N1 N8 H8N2 103(4) . . ?
Rh1 N8 H8N3 115(4) . . ?
H8N1 N8 H8N3 101(5) . . ?
H8N2 N8 H8N3 105(5) . . ?
Rh1 N9 H9N1 111(3) . . ?
Rh1 N9 H9N2 107(3) . . ?
H9N1 N9 H9N2 112(4) . . ?
Rh1 N9 H9N3 114(3) . . ?
H9N1 N9 H9N3 107(4) . . ?
H9N2 N9 H9N3 105(4) . . ?
N2 C1 C13 123.8(4) . . ?
N2 C1 C2 117.2(4) . . ?
C13 C1 C2 119.0(3) . . ?
C7 C2 C3 116.7(4) . . ?
C7 C2 C1 119.4(4) . . ?
C3 C2 C1 123.8(3) . . ?
C4 C3 C2 122.4(4) . . ?
C4 C3 H3 118.8 . . ?
C2 C3 H3 118.8 . . ?
C3 C4 C5 119.1(4) . . ?
C3 C4 H4 120.4 . . ?
C5 C4 H4 120.4 . . ?
C6 C5 C4 120.6(4) . . ?
C6 C5 H5 119.7 . . ?
C4 C5 H5 119.7 . . ?
C5 C6 C7 120.2(4) . . ?
C5 C6 H6 119.9 . . ?
C7 C6 H6 119.9 . . ?
N1 C7 C6 119.9(4) . . ?
N1 C7 C2 119.1(4) . . ?
C6 C7 C2 120.9(4) . . ?
N1 C8 C9 119.4(4) . . ?
N1 C8 C13 120.0(4) . . ?
C9 C8 C13 120.5(4) . . ?
C10 C9 C8 120.7(4) . . ?
C10 C9 H9 119.6 . . ?
C8 C9 H9 119.6 . . ?
C9 C10 C11 120.0(4) . . ?
C9 C10 H10 120.0 . . ?
C11 C10 H10 120.0 . . ?
C12 C11 C10 120.3(4) . . ?
C12 C11 H11 119.8 . . ?
C10 C11 H11 119.8 . . ?
C11 C12 C13 121.6(4) . . ?
C11 C12 H12 119.2 . . ?
C13 C12 H12 119.2 . . ?
C8 C13 C12 116.6(4) . . ?
C8 C13 C1 118.4(4) . . ?
C12 C13 C1 124.9(3) . . ?
N2 C14 C15 107.2(3) . . ?
N2 C14 H14A 110.3 . . ?
C15 C14 H14A 110.3 . . ?
N2 C14 H14B 110.3 . . ?
C15 C14 H14B 110.3 . . ?
H14A C14 H14B 108.5 . . ?
N3 C15 C14 111.5(3) . . ?
N3 C15 H15A 109.3 . . ?
C14 C15 H15A 109.3 . . ?
N3 C15 H15B 109.3 . . ?
C14 C15 H15B 109.3 . . ?
H15A C15 H15B 108.0 . . ?
N4 C16 N3 119.4(3) . . ?
N4 C16 S1 118.3(3) . . ?
N3 C16 S1 122.2(3) . . ?
N3 C17 H17A 109.5 . . ?
N3 C17 H17B 109.5 . . ?
H17A C17 H17B 109.5 . . ?
N3 C17 H17C 109.5 . . ?
H17A C17 H17C 109.5 . . ?
H17B C17 H17C 109.5 . . ?
N4 C18 H18A 109.5 . . ?
N4 C18 H18B 109.5 . . ?
H18A C18 H18B 109.5 . . ?
N4 C18 H18C 109.5 . . ?
H18A C18 H18C 109.5 . . ?
H18B C18 H18C 109.5 . . ?
N4 C19 H19A 109.5 . . ?
N4 C19 H19B 109.5 . . ?
H19A C19 H19B 109.5 . . ?
N4 C19 H19C 109.5 . . ?
H19A C19 H19C 109.5 . . ?
H19B C19 H19C 109.5 . . ?
N4 C19 H19D 109.5 . . ?
H19A C19 H19D 141.1 . . ?
H19B C19 H19D 56.3 . . ?
H19C C19 H19D 56.3 . . ?
N4 C19 H19E 109.5 . . ?
H19A C19 H19E 56.3 . . ?
H19B C19 H19E 141.1 . . ?
H19C C19 H19E 56.3 . . ?
H19D C19 H19E 109.5 . . ?
N4 C19 H19F 109.5 . . ?
H19A C19 H19F 56.3 . . ?
H19B C19 H19F 56.3 . . ?
H19C C19 H19F 141.1 . . ?
H19D C19 H19F 109.5 . . ?
H19E C19 H19F 109.5 . . ?
O3 S2 O2 114.54(17) . . ?
O3 S2 O1 115.05(19) . . ?
O2 S2 O1 114.21(19) . . ?
O3 S2 C20 104.0(2) . . ?
O2 S2 C20 103.5(2) . . ?
O1 S2 C20 103.4(2) . . ?
F1 C20 F3 108.9(5) . . ?
F1 C20 F2 107.1(4) . . ?
F3 C20 F2 107.4(4) . . ?
F1 C20 S2 111.8(3) . . ?
F3 C20 S2 111.3(3) . . ?
F2 C20 S2 110.2(4) . . ?
O4 S3 O5 115.5(2) . . ?
O4 S3 O6 114.8(2) . . ?
O5 S3 O6 114.9(2) . . ?
O4 S3 C21 103.5(2) . . ?
O5 S3 C21 103.7(2) . . ?
O6 S3 C21 101.8(2) . . ?
F4 C21 F5 108.2(4) . . ?
F4 C21 F6 109.5(4) . . ?
F5 C21 F6 107.6(4) . . ?
F4 C21 S3 111.1(4) . . ?
F5 C21 S3 110.7(3) . . ?
F6 C21 S3 109.6(3) . . ?
O8 S4 O7 114.6(2) . . ?
O8 S4 O9 114.8(2) . . ?
O7 S4 O9 115.8(2) . . ?
O8 S4 C22 103.4(2) . . ?
O7 S4 C22 102.3(2) . . ?
O9 S4 C22 103.5(2) . . ?
F9 C22 F7 109.0(4) . . ?
F9 C22 F8 107.2(4) . . ?
F7 C22 F8 105.1(4) . . ?
F9 C22 S4 112.0(4) . . ?
F7 C22 S4 112.5(3) . . ?
F8 C22 S4 110.7(3) . . ?
O12 S5 O10 114.31(19) . . ?
O12 S5 O11 114.7(2) . . ?
O10 S5 O11 114.77(19) . . ?
O12 S5 C23 104.9(2) . . ?
O10 S5 C23 102.71(19) . . ?
O11 S5 C23 103.49(19) . . ?
F10 C23 F12 107.1(4) . . ?
F10 C23 F11 107.6(4) . . ?
F12 C23 F11 107.4(4) . . ?
F10 C23 S5 112.3(3) . . ?
F12 C23 S5 111.5(3) . . ?
F11 C23 S5 110.7(3) . . ?
H1W1 O1W H1W2 113.7(3) . . ?
H1W1 O1W H1W3 111.2(3) . . ?
H1W2 O1W H1W3 29.71(12) . . ?

loop_
_geom_bond_atom_site_label_1
_geom_bond_atom_site_label_2
_geom_bond_distance
_geom_bond_site_symmetry_2
_geom_bond_publ_flag
Rh1 N6 2.064(3) . ?
Rh1 N7 2.070(3) . ?
Rh1 N9 2.073(3) . ?
Rh1 N8 2.081(3) . ?
Rh1 N5 2.094(3) . ?
Rh1 S1 2.3537(9) . ?
S1 C16 1.730(3) . ?
N1 C8 1.358(6) . ?
N1 C7 1.361(5) . ?
N1 H1N 0.80(4) . ?
N2 C1 1.326(5) . ?
N2 C14 1.458(5) . ?
N2 H2N 0.74(4) . ?
N3 C16 1.349(4) . ?
N3 C15 1.456(4) . ?
N3 C17 1.464(5) . ?
N4 C16 1.325(4) . ?
N4 C18 1.464(5) . ?
N4 C19 1.478(5) . ?
N5 H5N1 0.88(6) . ?
N5 H5N2 0.82(6) . ?
N5 H5N3 0.80(6) . ?
N6 H6N1 0.79(6) . ?
N6 H6N2 0.79(5) . ?
N6 H6N3 0.85(6) . ?
N7 H7N1 0.93(5) . ?
N7 H7N2 0.90(5) . ?
N7 H7N3 0.84(4) . ?
N8 H8N1 0.89(5) . ?
N8 H8N2 0.90(5) . ?
N8 H8N3 0.86(7) . ?
N9 H9N1 0.86(5) . ?
N9 H9N2 0.94(6) . ?
N9 H9N3 0.90(5) . ?
C1 C13 1.432(5) . ?
C1 C2 1.436(5) . ?
C2 C7 1.407(5) . ?
C2 C3 1.418(6) . ?
C3 C4 1.368(5) . ?
C3 H3 0.9400 . ?
C4 C5 1.405(6) . ?
C4 H4 0.9400 . ?
C5 C6 1.362(6) . ?
C5 H5 0.9400 . ?
C6 C7 1.403(6) . ?
C6 H6 0.9400 . ?
C8 C9 1.405(6) . ?
C8 C13 1.413(5) . ?
C9 C10 1.359(7) . ?
C9 H9 0.9400 . ?
C10 C11 1.403(6) . ?
C10 H10 0.9400 . ?
C11 C12 1.362(6) . ?
C11 H11 0.9400 . ?
C12 C13 1.428(6) . ?
C12 H12 0.9400 . ?
C14 C15 1.520(5) . ?
C14 H14A 0.9800 . ?
C14 H14B 0.9800 . ?
C15 H15A 0.9800 . ?
C15 H15B 0.9800 . ?
C17 H17A 0.9700 . ?
C17 H17B 0.9700 . ?
C17 H17C 0.9700 . ?
C18 H18A 0.9700 . ?
C18 H18B 0.9700 . ?
C18 H18C 0.9700 . ?
C19 H19A 0.9700 . ?
C19 H19B 0.9700 . ?
C19 H19C 0.9700 . ?
C19 H19D 0.9700 . ?
C19 H19E 0.9700 . ?
C19 H19F 0.9700 . ?
S2 O3 1.433(3) . ?
S2 O2 1.436(3) . ?
S2 O1 1.443(3) . ?
S2 C20 1.810(5) . ?
C20 F1 1.289(6) . ?
C20 F3 1.301(5) . ?
C20 F2 1.333(6) . ?
S3 O4 1.419(3) . ?
S3 O5 1.425(3) . ?
S3 O6 1.439(3) . ?
S3 C21 1.806(5) . ?
C21 F4 1.317(6) . ?
C21 F5 1.318(5) . ?
C21 F6 1.322(5) . ?
S4 O8 1.427(3) . ?
S4 O7 1.428(3) . ?
S4 O9 1.430(3) . ?
S4 C22 1.813(4) . ?
C22 F9 1.296(5) . ?
C22 F7 1.319(5) . ?
C22 F8 1.332(6) . ?
S5 O12 1.426(3) . ?
S5 O10 1.437(3) . ?
S5 O11 1.443(3) . ?
S5 C23 1.820(4) . ?
C23 F10 1.314(5) . ?
C23 F12 1.318(5) . ?
C23 F11 1.320(5) . ?
O1W H1W1 0.961(3) . ?
O1W H1W2 0.990(3) . ?
O1W H1W3 1.241(4) . ?

loop_
_geom_torsion_atom_site_label_1
_geom_torsion_atom_site_label_2
_geom_torsion_atom_site_label_3
_geom_torsion_atom_site_label_4
_geom_torsion
_geom_torsion_site_symmetry_1
_geom_torsion_site_symmetry_2
_geom_torsion_site_symmetry_3
_geom_torsion_site_symmetry_4
_geom_torsion_publ_flag
N6 Rh1 S1 C16 -75.89(17) . . . . ?
N7 Rh1 S1 C16 11.48(16) . . . . ?
N9 Rh1 S1 C16 -167.13(17) . . . . ?
N8 Rh1 S1 C16 104.37(17) . . . . ?
N5 Rh1 S1 C16 -146.9(7) . . . . ?
C14 N2 C1 C13 -16.6(7) . . . . ?
C14 N2 C1 C2 163.7(4) . . . . ?
N2 C1 C2 C7 -176.0(4) . . . . ?
C13 C1 C2 C7 4.4(5) . . . . ?
N2 C1 C2 C3 1.0(6) . . . . ?
C13 C1 C2 C3 -178.7(4) . . . . ?
C7 C2 C3 C4 0.5(6) . . . . ?
C1 C2 C3 C4 -176.5(4) . . . . ?
C2 C3 C4 C5 -0.4(6) . . . . ?
C3 C4 C5 C6 -0.2(6) . . . . ?
C4 C5 C6 C7 0.8(7) . . . . ?
C8 N1 C7 C6 178.5(4) . . . . ?
C8 N1 C7 C2 -5.2(6) . . . . ?
C5 C6 C7 N1 175.5(4) . . . . ?
C5 C6 C7 C2 -0.8(6) . . . . ?
C3 C2 C7 N1 -176.2(4) . . . . ?
C1 C2 C7 N1 1.0(6) . . . . ?
C3 C2 C7 C6 0.1(6) . . . . ?
C1 C2 C7 C6 177.3(4) . . . . ?
C7 N1 C8 C9 -175.6(4) . . . . ?
C7 N1 C8 C13 3.6(6) . . . . ?
N1 C8 C9 C10 175.8(4) . . . . ?
C13 C8 C9 C10 -3.4(7) . . . . ?
C8 C9 C10 C11 -0.4(7) . . . . ?
C9 C10 C11 C12 1.3(7) . . . . ?
C10 C11 C12 C13 1.6(7) . . . . ?
N1 C8 C13 C12 -173.3(4) . . . . ?
C9 C8 C13 C12 5.9(6) . . . . ?
N1 C8 C13 C1 2.0(6) . . . . ?
C9 C8 C13 C1 -178.8(4) . . . . ?
C11 C12 C13 C8 -5.1(6) . . . . ?
C11 C12 C13 C1 179.9(4) . . . . ?
N2 C1 C13 C8 174.5(4) . . . . ?
C2 C1 C13 C8 -5.9(5) . . . . ?
N2 C1 C13 C12 -10.6(6) . . . . ?
C2 C1 C13 C12 169.0(4) . . . . ?
C1 N2 C14 C15 -147.3(4) . . . . ?
C16 N3 C15 C14 -94.5(4) . . . . ?
C17 N3 C15 C14 84.5(4) . . . . ?
N2 C14 C15 N3 -159.1(3) . . . . ?
C18 N4 C16 N3 158.3(4) . . . . ?
C19 N4 C16 N3 -30.6(5) . . . . ?
C18 N4 C16 S1 -25.3(5) . . . . ?
C19 N4 C16 S1 145.8(3) . . . . ?
C15 N3 C16 N4 147.9(3) . . . . ?
C17 N3 C16 N4 -31.1(5) . . . . ?
C15 N3 C16 S1 -28.4(4) . . . . ?
C17 N3 C16 S1 152.7(3) . . . . ?
Rh1 S1 C16 N4 129.5(2) . . . . ?
Rh1 S1 C16 N3 -54.2(3) . . . . ?
O3 S2 C20 F1 52.6(4) . . . . ?
O2 S2 C20 F1 -67.4(4) . . . . ?
O1 S2 C20 F1 173.2(4) . . . . ?
O3 S2 C20 F3 174.7(4) . . . . ?
O2 S2 C20 F3 54.7(4) . . . . ?
O1 S2 C20 F3 -64.7(4) . . . . ?
O3 S2 C20 F2 -66.3(4) . . . . ?
O2 S2 C20 F2 173.7(3) . . . . ?
O1 S2 C20 F2 54.3(4) . . . . ?
O4 S3 C21 F4 -178.1(3) . . . . ?
O5 S3 C21 F4 60.9(4) . . . . ?
O6 S3 C21 F4 -58.7(4) . . . . ?
O4 S3 C21 F5 -57.8(4) . . . . ?
O5 S3 C21 F5 -178.7(3) . . . . ?
O6 S3 C21 F5 61.7(4) . . . . ?
O4 S3 C21 F6 60.8(4) . . . . ?
O5 S3 C21 F6 -60.2(4) . . . . ?
O6 S3 C21 F6 -179.8(4) . . . . ?
O8 S4 C22 F9 54.0(4) . . . . ?
O7 S4 C22 F9 -65.4(4) . . . . ?
O9 S4 C22 F9 174.0(4) . . . . ?
O8 S4 C22 F7 -69.2(4) . . . . ?
O7 S4 C22 F7 171.4(4) . . . . ?
O9 S4 C22 F7 50.8(4) . . . . ?
O8 S4 C22 F8 173.6(3) . . . . ?
O7 S4 C22 F8 54.2(4) . . . . ?
O9 S4 C22 F8 -66.5(4) . . . . ?
O12 S5 C23 F10 53.8(4) . . . . ?
O10 S5 C23 F10 173.6(3) . . . . ?
O11 S5 C23 F10 -66.7(4) . . . . ?
O12 S5 C23 F12 174.0(3) . . . . ?
O10 S5 C23 F12 -66.2(3) . . . . ?
O11 S5 C23 F12 53.5(3) . . . . ?
O12 S5 C23 F11 -66.5(4) . . . . ?
O10 S5 C23 F11 53.3(4) . . . . ?
O11 S5 C23 F11 173.0(3) . . . . ?
